data_2105599
loop_
_publ_author_name
'Bertolasi, V.'
'Gilli, P.'
'Ferretti, V.'
'Gilli, G.'

_publ_section_title
;
 Intermolecular N-H&#x00B7;&#x00B7;&#x00B7;O Hydrogen Bonding Assisted by
 Resonance. II. Self Assembly of Hydrogen-Bonded Secondary Enaminones in
 Supramolecular Catemers
;
_journal_issue 1
_journal_name_full 'Acta Crystallographica Section B'
_journal_page_first 50
_journal_page_last 65
_journal_paper_doi 10.1107/S0108768197008677
_journal_volume 54
_journal_year 1998
_chemical_formula_analytical 'C14 H17 N1 O2 '
_chemical_formula_sum 'C14 H17 N O2'
_chemical_formula_weight 231.29
_chemical_name_systematic
;
3-(4-Methoxyphenylamino)-2-methyl-2-cyclohexen-1-one
;
_space_group_IT_number 14
_symmetry_cell_setting monoclinic
_symmetry_space_group_name_Hall '-P 2yn'
_symmetry_space_group_name_H-M 'P 1 21/n 1'
_cell_angle_alpha 90.00000
_cell_angle_beta 92.78(2)
_cell_angle_gamma 90.00000
_cell_formula_units_Z 4
_cell_length_a 7.0790(10)
_cell_length_b 15.996(3)
_cell_length_c 11.231(3)
_cell_measurement_reflns_used 25
_cell_measurement_temperature 295
_cell_measurement_theta_max 15
_cell_measurement_theta_min 10
_cell_volume 1270.3(5)
_diffrn_ambient_temperature 295
_diffrn_measurement_device_type 'Enraf-Nonius CAD4'
_diffrn_measurement_method \w/2\q
_diffrn_radiation_monochromator graphite
_diffrn_radiation_source 'fine-focus sealed tube'
_diffrn_radiation_type 'Mo K\a'
_diffrn_radiation_wavelength 0.71069
_diffrn_reflns_av_R_equivalents 0.013
_diffrn_reflns_limit_h_max 9
_diffrn_reflns_limit_h_min 0
_diffrn_reflns_limit_k_max 21
_diffrn_reflns_limit_k_min 0
_diffrn_reflns_limit_l_max 14
_diffrn_reflns_limit_l_min -14
_diffrn_reflns_number 3287
_diffrn_reflns_reduction_process ' ......'
_diffrn_reflns_theta_max 28
_diffrn_reflns_theta_min 2
_diffrn_standards_decay_% 0
_diffrn_standards_interval_time 120
_diffrn_standards_number 3
_exptl_absorpt_coefficient_mu 0.0807
_exptl_absorpt_correction_type none
_exptl_crystal_colour yellow
_exptl_crystal_density_diffrn 1.2094
_exptl_crystal_description
;
prismatic
;
_exptl_crystal_F_000 496.0
_exptl_crystal_size_max 0.57
_exptl_crystal_size_mid 0.48
_exptl_crystal_size_min 0.36
_refine_diff_density_max 0.18
_refine_diff_density_min -0.14
_refine_ls_extinction_method none
_refine_ls_goodness_of_fit_ref 2.36
_refine_ls_hydrogen_treatment 'H atoms isotropic'
_refine_ls_matrix_type full
_refine_ls_number_parameters 207
_refine_ls_number_reflns 2141
_refine_ls_R_factor_gt 0.051
_refine_ls_shift/su_max 0.03
_refine_ls_structure_factor_coef F
_refine_ls_weighting_details 'w = 4F^2^/[\s^2^(I) + (0.05F^2^)^2^]'
_refine_ls_weighting_scheme calc
_refine_ls_wR_factor_ref 0.079
_reflns_number_gt 2141
_reflns_number_total 3053
_reflns_threshold_expression I>3\s(I)
_cod_data_source_file na0080.cif
_cod_data_source_block 4
_cod_depositor_comments
;
The following automatic conversions were performed:

'_symmetry_cell_setting' value 'Monoclinic' changed to 'monoclinic'
according to /home/saulius/struct/CIF-dictionaries/cif_core.dic
dictionary named 'cif_core.dic' version 2.4.2 from 2011-04-26.

Automatic conversion script
Id: cif_fix_values 1891 2012-01-12 08:04:46Z andrius 

The following automatic conversions were performed:

'_refine_ls_weighting_scheme' value 'calc w = 4F^2^/[\s^2^(I) +
(0.05F^2^)^2^]' was changed to 'calc'. New tag
'_refine_ls_weighting_details' was created. The value of the new tag
was set to 'w = 4F^2^/[\s^2^(I) + (0.05F^2^)^2^]'.

Automatic conversion script
Id: cif_fix_values 3143 2015-03-26 13:38:13Z robertas 
;
_cod_original_cell_volume 1270.2(4)
_cod_original_sg_symbol_H-M 'P 21/n'
_cod_original_formula_sum 'C14 H17 N1 O2 '
_cod_database_code 2105599

loop_
_symmetry_equiv_pos_as_xyz
x,y,z
-x,-y,-z
-x+1/2,y+1/2,-z+1/2
x+1/2,-y+1/2,z+1/2

loop_
_atom_site_label
_atom_site_fract_x
_atom_site_fract_y
_atom_site_fract_z
_atom_site_U_iso_or_equiv
_atom_site_adp_type
_atom_site_calc_flag
_atom_site_occupancy
_atom_site_type_symbol
O1 -0.0645(2) 0.23020(9) 0.49850(10) 0.0641(4) Uani . 1.0 O
O2 1.0123(2) 0.56264(9) 0.86750(10) 0.0644(4) Uani . 1.0 O
N1 0.4063(2) 0.34976(9) 0.75780(10) 0.0496(4) Uani . 1.0 N
C1 0.0639(2) 0.28160(10) 0.51920(10) 0.0482(5) Uani . 1.0 C
C2 0.1641(2) 0.28710(10) 0.63320(10) 0.0402(4) Uani . 1.0 C
C3 0.3076(2) 0.34410(10) 0.65190(10) 0.0414(4) Uani . 1.0 C
C4 0.3616(3) 0.40420(10) 0.5577(2) 0.0692(6) Uani . 1.0 C
C5 0.2929(7) 0.3832(3) 0.4390(3) 0.0791(15) Uani . 0.5 C
C5' 0.2106(6) 0.4171(3) 0.4639(3) 0.0683(14) Uani . 0.5 C
C6 0.1174(4) 0.3403(2) 0.4220(2) 0.0833(8) Uani . 1.0 C
C7 0.1128(3) 0.22770(10) 0.7291(2) 0.0549(5) Uani . 1.0 C
C8 0.5586(2) 0.40670(10) 0.78390(10) 0.0435(5) Uani . 1.0 C
C9 0.7403(3) 0.38850(10) 0.7499(2) 0.0557(5) Uani . 1.0 C
C10 0.8870(2) 0.44200(10) 0.7788(2) 0.0571(6) Uani . 1.0 C
C11 0.8560(2) 0.51470(10) 0.84190(10) 0.0459(5) Uani . 1.0 C
C12 0.6759(2) 0.53420(10) 0.8742(2) 0.0467(5) Uani . 1.0 C
C13 0.5281(2) 0.47960(10) 0.8447(2) 0.0471(5) Uani . 1.0 C
C14 0.9873(3) 0.63620(10) 0.9355(2) 0.0758(7) Uani . 1.0 C
H1N 0.379(2) 0.3167(12) 0.8166(16) 0.048(4) Uiso . 1.0 H
H71 -0.004(3) 0.2028(16) 0.708(2) 0.086(7) Uiso . 1.0 H
H72 0.229(3) 0.1892(15) 0.7476(19) 0.074(6) Uiso . 1.0 H
H73 0.113(4) 0.2542(19) 0.807(3) 0.105(8) Uiso . 1.0 H
H9 0.758(2) 0.3380(11) 0.7100(15) 0.043(4) Uiso . 1.0 H
H10 1.018(3) 0.4350(11) 0.7509(19) 0.055(5) Uiso . 1.0 H
H12 0.645(2) 0.5826(11) 0.9154(16) 0.041(4) Uiso . 1.0 H
H13 0.394(2) 0.4936(12) 0.8669(17) 0.047(4) Uiso . 1.0 H
H141 0.925(3) 0.6259(12) 1.0124(19) 0.058(5) Uiso . 1.0 H
H142 0.909(4) 0.6760(19) 0.887(3) 0.107(8) Uiso . 1.0 H
H143 1.122(4) 0.6573(17) 0.955(3) 0.101(8) Uiso . 1.0 H
H41 0.49990000 0.40570000 0.55710000 0.0400000 Uiso calc 0.5 H
H42 0.32160000 0.45910000 0.57770000 0.0400000 Uiso calc 0.5 H
H41' 0.47420000 0.38400000 0.52100000 0.0400000 Uiso calc 0.5 H
H42' 0.39540000 0.45740000 0.59400000 0.0400000 Uiso calc 0.5 H
H51 0.38550000 0.35250000 0.40180000 0.0400000 Uiso calc 0.5 H
H52 0.27600000 0.43650000 0.39660000 0.0400000 Uiso calc 0.5 H
H51' 0.26140000 0.44490000 0.39760000 0.0400000 Uiso calc 0.5 H
H52' 0.11620000 0.45230000 0.49610000 0.0400000 Uiso calc 0.5 H
H61 0.01870000 0.38050000 0.40960000 0.0400000 Uiso calc 0.5 H
H62 0.12460000 0.30820000 0.34950000 0.0400000 Uiso calc 0.5 H
H61' 0.00520000 0.35510000 0.37480000 0.0400000 Uiso calc 0.5 H
H62' 0.20090000 0.31180000 0.37060000 0.0400000 Uiso calc 0.5 H

loop_
_atom_site_aniso_label
_atom_site_aniso_U_11
_atom_site_aniso_U_22
_atom_site_aniso_U_33
_atom_site_aniso_U_12
_atom_site_aniso_U_13
_atom_site_aniso_U_23
O1 0.0568(6) 0.0531(6) 0.0408(5) -0.0030(5) -0.0092(5) -0.0141(5)
O2 0.0423(5) 0.0560(6) 0.0540(6) -0.0041(5) -0.0006(5) -0.0149(5)
N1 0.0439(6) 0.0421(6) 0.0308(5) 0.0073(5) -0.0069(5) -0.0087(5)
C1 0.0420(7) 0.0395(7) 0.0321(6) -0.0026(6) -0.0038(5) -0.0014(6)
C2 0.0360(6) 0.0312(6) 0.0279(5) -0.0012(5) 0.0003(5) 0.0035(5)
C3 0.0362(6) 0.0337(6) 0.0278(5) 0.0016(5) -0.0011(5) 0.0009(5)
C4 0.0673(10) 0.0583(9) 0.0371(7) 0.0129(7) -0.0110(7) -0.0238(8)
C5 0.081(2) 0.076(2) 0.0294(14) 0.0096(16) -0.0025(16) -0.022(2)
C5' 0.071(2) 0.0524(18) 0.0365(14) 0.0168(13) -0.0124(14) -0.0107(17)
C6 0.0822(12) 0.0776(12) 0.0353(7) 0.0143(8) -0.0193(8) -0.0267(10)
C7 0.0470(8) 0.0454(8) 0.0370(7) 0.0061(6) -0.0035(6) -0.0103(7)
C8 0.0364(6) 0.0376(6) 0.0285(5) 0.0039(5) -0.0045(5) -0.0026(5)
C9 0.0432(7) 0.0412(7) 0.0470(7) -0.0092(7) -0.0033(6) 0.0077(6)
C10 0.0334(6) 0.0517(9) 0.0503(8) -0.0060(7) 0.0024(6) 0.0050(6)
C11 0.0366(6) 0.0410(7) 0.0307(6) 0.0046(6) -0.0033(5) -0.0033(6)
C12 0.0421(7) 0.0362(6) 0.0322(6) -0.0024(6) 0.0010(5) 0.0018(6)
C13 0.0353(6) 0.0436(7) 0.0328(6) -0.0011(6) 0.0013(5) 0.0014(6)
C14 0.0705(11) 0.0520(9) 0.0563(10) -0.0042(8) -0.0031(9) -0.0229(8)

loop_
_atom_type_symbol
_atom_type_description
_atom_type_scat_dispersion_real
_atom_type_scat_dispersion_imag
_atom_type_scat_source
'O ' 'Oxygen      ' 0.0106 0.0060 'Int. Tab. C, 4.2.6.8, 6.1.1.4'
'N ' 'Nitrogen    ' 0.0061 0.0033 'Int. Tab. C, 4.2.6.8, 6.1.1.4'
'C ' 'Carbon      ' 0.0033 0.0016 'Int. Tab. C, 4.2.6.8, 6.1.1.4'
'H ' 'Hydrogen    ' 0.0000 0.0000 'Int. Tab. C, 4.2.6.8, 6.1.1.4'

loop_
_geom_angle_atom_site_label_1
_geom_angle_atom_site_label_2
_geom_angle_atom_site_label_3
_geom_angle
_geom_angle_publ_flag
C11 O2 C14 117.3(2) no
C3 N1 C8 125.10(10) no
C3 N1 H1N 120.0(10) no
C8 N1 H1N 115.0(10) no
O1 C1 C2 122.3(2) no
O1 C1 C6 119.1(2) no
C2 C1 C6 118.6(2) no
C1 C2 C3 120.40(10) no
C1 C2 C7 118.50(10) no
C3 C2 C7 121.0(2) no
N1 C3 C2 121.70(10) no
N1 C3 C4 116.10(10) no
C2 C3 C4 122.2(2) no
C3 C4 C5 114.9(2) no
C3 C4 C5' 113.2(2) no
C3 C4 H41 108.1(2) no
C3 C4 H42 109.8(2) no
C3 C4 H41' 109.3(2) no
C3 C4 H42' 109.6(2) no
C5 C4 C5' 34.0(2) no
C5 C4 H41 107.0(3) no
C5 C4 H42 110.0(3) no
C5 C4 H41' 77.0(2) no
C5 C4 H42' 131.4(3) no
C5' C4 H41 132.8(3) no
C5' C4 H42 80.0(2) no
C5' C4 H41' 108.9(3) no
C5' C4 H42' 109.4(2) no
H41 C4 H42 106.7(2) no
H41 C4 H41' 33.20(10) no
H41 C4 H42' 75.8(2) no
H42 C4 H41' 131.8(2) no
H42 C4 H42' 33.00(10) no
H41' C4 H42' 106.3(2) no
C4 C5 C5' 75.7(4) no
C4 C5 C6 119.4(3) no
C4 C5 H41' 37.8(2) no
C4 C5 H51 109.0(3) no
C4 C5 H52 106.0(3) no
C4 C5 H51' 103.5(3) no
C4 C5 H62' 140.2(3) no
C5' C5 C6 75.2(5) no
C5' C5 H41' 111.2(5) no
C5' C5 H51 170.7(7) no
C5' C5 H52 62.5(4) no
C5' C5 H51' 56.3(4) no
C5' C5 H62' 111.3(5) no
C6 C5 H41' 141.1(4) no
C6 C5 H51 108.2(4) no
C6 C5 H52 105.6(4) no
C6 C5 H51' 102.5(4) no
C6 C5 H62' 38.1(2) no
H41' C5 H51 71.9(3) no
H41' C5 H52 111.2(3) no
H41' C5 H51' 112.8(3) no
H41' C5 H62' 129.5(3) no
H51 C5 H52 108.2(5) no
H51 C5 H51' 114.4(5) no
H51 C5 H62' 70.6(3) no
H52 C5 H51' 6.2000 no
H52 C5 H62' 111.8(4) no
H51' C5 H62' 112.8(4) no
C4 C5' C5 70.3(4) no
C4 C5' C6 114.3(3) no
C4 C5' H42 35.50(10) no
C4 C5' H52 104.3(3) no
C4 C5' H51' 109.6(3) no
C4 C5' H52' 107.8(4) no
C4 C5' H61 143.6(3) no
C5 C5' C6 70.5(4) no
C5 C5' H42 102.1(4) no
C5 C5' H52 65.3(4) no
C5 C5' H51' 75.5(4) no
C5 C5' H52' 176.0(6) no
C5 C5' H61 103.2(5) no
C6 C5' H42 143.1(3) no
C6 C5' H52 104.3(4) no
C6 C5' H51' 108.8(4) no
C6 C5' H52' 107.7(3) no
C6 C5' H61 36.40(10) no
H42 C5' H52 104.7(3) no
H42 C5' H51' 103.7(3) no
H42 C5' H52' 77.2(3) no
H42 C5' H61 147.1(3) no
H52 C5' H51' 10.2000 no
H52 C5' H52' 118.7(4) no
H52 C5' H61 104.8(3) no
H51' C5' H52' 108.5(4) no
H51' C5' H61 102.8(3) no
H52' C5' H61 76.2(3) no
C1 C6 C5 116.9(3) no
C1 C6 C5' 114.6(2) no
C1 C6 H61 108.6(2) no
C1 C6 H62 107.8(2) no
C1 C6 H61' 108.9(2) no
C1 C6 H62' 108.9(2) no
C5 C6 C5' 34.3(3) no
C5 C6 H61 108.8(3) no
C5 C6 H62 106.7(3) no
C5 C6 H61' 130.3(3) no
C5 C6 H62' 75.6(2) no
C5' C6 H61 78.3(2) no
C5' C6 H62 132.6(3) no
C5' C6 H61' 108.6(3) no
C5' C6 H62' 108.1(3) no
H61 C6 H62 107.7(2) no
H61 C6 H61' 34.50(10) no
H61 C6 H62' 134.4(3) no
H62 C6 H61' 75.1(2) no
H62 C6 H62' 35.20(10) no
H61' C6 H62' 107.5(3) no
C2 C7 H71 109.0(10) no
C2 C7 H72 108.0(10) no
C2 C7 H73 112(2) no
H71 C7 H72 118(2) no
H71 C7 H73 112(2) no
H72 C7 H73 97(2) no
N1 C8 C9 120.5(2) no
N1 C8 C13 120.5(2) no
C9 C8 C13 119.0(2) no
C8 C9 C10 120.3(2) no
C8 C9 H9 117.0(10) no
C10 C9 H9 123.0(10) no
C9 C10 C11 120.5(2) no
C9 C10 H10 124.0(10) no
C11 C10 H10 115.0(10) no
O2 C11 C10 115.6(2) no
O2 C11 C12 124.6(2) no
C10 C11 C12 119.8(2) no
C11 C12 C13 119.4(2) no
C11 C12 H12 124.0(10) no
C13 C12 H12 116.0(10) no
C8 C13 C12 121.1(2) no
C8 C13 H13 119.0(10) no
C12 C13 H13 120.0(10) no
O2 C14 H141 114.0(10) no
O2 C14 H142 108(2) no
O2 C14 H143 105(2) no
H141 C14 H142 109(2) no
H141 C14 H143 108(2) no
H142 C14 H143 113(2) no
C4 H41 H41' 72.50(10) no
C4 H41 H42' 51.70(10) no
H41' H41 H42' 119.8000 no
C4 H42 C5' 64.4(2) no
C4 H42 H42' 75.10(10) no
C5' H42 H42' 131.8(2) no
C4 H41' C5 65.2(2) no
C4 H41' H41 74.30(10) no
C5 H41' H41 132.2(2) no
C4 H42' H41 52.50(10) no
C4 H42' H42 71.90(10) no
H41 H42' H42 121.1000 no
C5 H52 C5' 52.2(3) no
C5 H52 H51' 135.6(3) no
C5' H52 H51' 83.4(3) no
C5 H51' C5' 48.2(3) no
C5 H51' H52 38.2(3) no
C5' H51' H52 86.4(3) no
C5' H61 C6 65.3(2) no
C5' H61 H61' 130.2(2) no
C6 H61 H61' 73.50(10) no
C6 H62 H61' 52.30(10) no
C6 H62 H62' 71.90(10) no
H61' H62 H62' 120.2000 no
C6 H61' H61 72.00(10) no
C6 H61' H62 52.6(2) no
H61 H61' H62 121.6000 no
C5 H62' C6 66.3(2) no
C5 H62' H62 130.7(2) no
C6 H62' H62 72.9(2) no

loop_
_geom_bond_atom_site_label_1
_geom_bond_atom_site_label_2
_geom_bond_distance
_geom_bond_publ_flag
O1 C1 1.240(2) no
O2 C11 1.365(2) no
O2 C14 1.418(3) no
N1 C3 1.353(2) no
N1 C8 1.431(2) no
N1 H1N 0.870(10) no
C1 C2 1.436(2) no
C1 C6 1.503(3) no
C2 C3 1.373(2) no
C2 C7 1.494(2) no
C3 C4 1.493(3) no
C4 C5 1.437(4) no
C4 C5' 1.479(5) no
C4 H41 0.980(2) no
C4 H42 0.952(2) no
C4 H41' 0.971(2) no
C4 H42' 0.968(2) no
C5 C5' 0.853(7) no
C5 C6 1.424(6) no
C5 H41' 1.543(5) no
C5 H51 0.934(5) no
C5 H52 0.980(5) no
C5 H51' 1.108(5) no
C5 H62' 1.507(5) no
C5' C6 1.461(5) no
C5' H42 1.614(4) no
C5' H52 0.957(4) no
C5' H51' 0.953(4) no
C5' H52' 0.958(4) no
C5' H61 1.574(4) no
C6 H61 0.955(3) no
C6 H62 0.966(2) no
C6 H61' 0.963(2) no
C6 H62' 0.961(2) no
C7 H71 0.94(2) no
C7 H72 1.04(2) no
C7 H73 0.97(3) no
C8 C9 1.390(3) no
C8 C13 1.373(3) no
C9 C10 1.372(3) no
C9 H9 0.930(10) no
C10 C11 1.385(3) no
C10 H10 1.00(2) no
C11 C12 1.378(2) no
C12 C13 1.391(2) no
C12 H12 0.930(10) no
C13 H13 1.010(10) no
C14 H141 1.00(2) no
C14 H142 0.99(2) no
C14 H143 1.03(2) no
H41 H41' 0.55750(10) no
H41 H41' 0.55750(10) no
H41 H42' 1.1969(2) no
H41 H42' 1.1969(2) no
H42 H42' 0.54580(10) no
H42 H42' 0.54580(10) no
H52 H51' 0.1702000 no
H52 H51' 0.1702000 no
H61 H61' 0.56860(10) no
H61 H61' 0.56860(10) no
H62 H61' 1.17530(10) no
H62 H61' 1.17530(10) no
H62 H62' 0.58210(10) no
H62 H62' 0.58210(10) no

loop_
_geom_contact_atom_site_label_1
_geom_contact_atom_site_label_2
_geom_contact_distance
O1 C2 2.345(2)
O1 C6 2.368(3)
O1 C7 2.823(2)
O1 H71 2.42(2)
O1 H61 2.680(2)
O1 H62 2.5230(10)
O1 H61' 2.4960(10)
O1 H62' 2.7490(10)
O2 C10 2.328(2)
O2 C12 2.429(2)
O2 H10 2.427(19)
O2 H12 2.701(17)
O2 H141 2.04(2)
O2 H142 1.97(3)
O2 H143 1.95(3)
N1 C2 2.381(2)
N1 C4 2.416(2)
N1 C7 2.858(2)
N1 C9 2.450(2)
N1 C13 2.435(2)
N1 H72 2.86(2)
N1 H73 2.66(3)
N1 H9 2.576(17)
N1 H13 2.610(19)
N1 H41 2.543(2)
N1 H42 2.719(2)
N1 H41' 2.780(2)
N1 H42' 2.518(2)
C1 C3 2.438(2)
C1 C4 2.895(3)
C1 C5 2.495(5)
C1 C5' 2.494(5)
C1 C7 2.518(2)
C1 H71 2.54(2)
C1 H51 2.915(2)
C1 H52' 2.769(2)
C1 H61 2.020(2)
C1 H62 2.020(2)
C1 H61' 2.030(2)
C1 H62' 2.029(2)
C2 C4 2.509(3)
C2 C5 2.855(5)
C2 C5' 2.847(4)
C2 C6 2.527(3)
C2 H1N 2.546(18)
C2 H71 2.01(3)
C2 H72 2.06(2)
C2 H73 2.07(3)
C2 H62' 3.000(2)
C3 C5 2.470(4)
C3 C5' 2.480(4)
C3 C6 2.854(3)
C3 C7 2.497(3)
C3 C8 2.471(2)
C3 H1N 1.944(18)
C3 H72 2.77(2)
C3 H73 2.69(3)
C3 H41 2.025(2)
C3 H42 2.024(2)
C3 H41' 2.032(2)
C3 H42' 2.033(2)
C3 H51 2.892(2)
C3 H52' 2.768(2)
C4 C6 2.470(3)
C4 C8 2.838(3)
C4 H51 1.952(2)
C4 H52 1.950(2)
C4 H51' 2.009(2)
C4 H52' 1.993(2)
C4 H61 2.900(2)
C4 H62' 2.769(2)
C5 H41 1.961(4)
C5 H42 1.977(4)
C5 H42' 2.201(4)
C5 H52' 1.810(5)
C5 H61 1.954(5)
C5 H62 1.938(5)
C5 H61' 2.174(5)
C5' H41 2.262(4)
C5' H41' 2.014(4)
C5' H42' 2.019(4)
C5' H51 1.781(4)
C5' H62 2.231(4)
C5' H61' 1.989(4)
C5' H62' 1.983(4)
C6 H42 2.918(2)
C6 H41' 2.799(3)
C6 H51 1.932(3)
C6 H52 1.934(3)
C6 H51' 1.985(3)
C6 H52' 1.975(3)
C7 H1N 2.524(17)
C8 C10 2.396(2)
C8 C11 2.776(2)
C8 C12 2.407(2)
C8 H1N 1.965(18)
C8 H9 1.998(17)
C8 H13 2.062(19)
C8 H41 2.561(2)
C8 H42 2.916(2)
C8 H42' 2.510(2)
C9 C11 2.393(3)
C9 C12 2.765(3)
C9 C13 2.381(3)
C9 H1N 2.931(18)
C9 H10 2.102(19)
C9 H41 2.703(2)
C10 C12 2.390(3)
C10 C13 2.748(3)
C10 H9 2.033(18)
C11 C13 2.390(2)
C11 C14 2.377(3)
C11 H10 2.03(2)
C11 H12 2.053(17)
C11 H141 2.64(2)
C11 H142 2.65(3)
C12 C14 2.801(3)
C12 H13 2.094(17)
C12 H141 2.72(2)
C12 H142 2.81(3)
C13 H1N 2.822(18)
C13 H12 1.991(17)
C13 H42' 2.946(2)
C14 H12 2.571(17)
H1N H72 2.41(3)
H1N H73 2.14(3)
H1N H13 2.89(3)
H71 H72 1.70(3)
H71 H73 1.58(4)
H72 H73 1.50(4)
H9 H10 2.44(3)
H9 H41 2.672(17)
H9 H41' 2.941(16)
H12 H13 2.32(2)
H12 H141 2.32(3)
H12 H142 2.43(3)
H141 H142 1.62(4)
H141 H143 1.64(4)
H142 H143 1.69(4)
H41 H42 1.551000
H41 H51 2.0700(10)
H41 H52 2.3930(10)
H41 H51' 2.4820(10)
H41 H52' 2.868000
H42 H41' 1.756000
H42 H51 2.6650(10)
H42 H52 2.0760(10)
H42 H51' 2.0590(10)
H42 H52' 1.684000
H41' H42' 1.551000
H41' H51 1.536000
H41' H52 2.106000
H41' H51' 2.222000
H41' H52' 2.761000
H41' H62' 2.7590(10)
H42' H51 2.7320(10)
H42' H52 2.3580(10)
H42' H51' 2.3670(10)
H42' H52' 2.216000
H51 H52 1.551000
H51 H51' 1.719000
H51 H52' 2.739000
H51 H61 2.641000
H51 H62 2.038000
H51 H61' 2.695000
H51 H62' 1.487000
H52 H52' 1.648000
H52 H61 2.041000
H52 H62 2.363000
H52 H61' 2.320000
H52 H62' 2.081000
H51' H52' 1.551000
H51' H61 2.013000
H51' H62 2.441000
H51' H61' 2.318000
H51' H62' 2.190000
H52' H61 1.635000
H52' H62 2.835000
H52' H61' 2.188000
H52' H62' 2.735000
H61 H62 1.551000
H61 H62' 1.766000
H61' H62' 1.552000

loop_
_geom_hbond_atom_site_label_D
_geom_hbond_atom_site_label_H
_geom_hbond_atom_site_label_A
_geom_hbond_site_symmetry_A
_geom_hbond_distance_DH
_geom_hbond_distance_HA
_geom_hbond_distance_DA
_geom_hbond_angle_DHA
N1 H1N O1 4_555 0.87(2) 2.19(2) 2.989(2) 151(2)

loop_
_geom_torsion_atom_site_label_1
_geom_torsion_atom_site_label_2
_geom_torsion_atom_site_label_3
_geom_torsion_atom_site_label_4
_geom_torsion
_geom_torsion_publ_flag
C14 O2 C11 C10 -177.9(2) no
C14 O2 C11 C12 2.2(3) no
C11 O2 C14 H141 54.0(10) no
C11 O2 C14 H142 -66(2) no
C11 O2 C14 H143 172(2) no
C8 N1 C3 C2 179.4(2) no
C8 N1 C3 C4 -1.6(2) no
H1N N1 C3 C2 .0(10) no
H1N N1 C3 C4 179.0(10) no
C3 N1 C8 C9 -81.7(2) no
C3 N1 C8 C13 99.4(2) no
H1N N1 C8 C9 98.0(10) no
H1N N1 C8 C13 -80.0(10) no
O1 C1 C2 C3 178.9(2) no
O1 C1 C2 C7 0.9(3) no
C6 C1 C2 C3 -1.0(2) no
C6 C1 C2 C7 -179.0(2) no
O1 C1 C6 C5 -164.8(3) no
O1 C1 C6 C5' 157.0(2) no
O1 C1 C6 H61 71.7(3) no
O1 C1 C6 H62 -44.7(3) no
O1 C1 C6 H61' 35.2(3) no
O1 C1 C6 H62' -81.8(3) no
C2 C1 C6 C5 15.1(3) no
C2 C1 C6 C5' -23.1(3) no
C2 C1 C6 H61 -108.4(2) no
C2 C1 C6 H62 135.2(2) no
C2 C1 C6 H61' -144.9(2) no
C2 C1 C6 H62' 98.2(2) no
C1 C2 C3 N1 -178.9(2) no
C1 C2 C3 C4 2.1(2) no
C7 C2 C3 N1 -1.0(2) no
C7 C2 C3 C4 -179.9(2) no
C1 C2 C7 H71 -15(2) no
C1 C2 C7 H72 115.0(10) no
C1 C2 C7 H73 -139(2) no
C3 C2 C7 H71 166(2) no
C3 C2 C7 H72 -62.0(10) no
C3 C2 C7 H73 42(2) no
N1 C3 C4 C5 164.1(3) no
N1 C3 C4 C5' -158.6(2) no
N1 C3 C4 H41 44.7(2) no
N1 C3 C4 H42 -71.3(2) no
N1 C3 C4 H41' 79.8(2) no
N1 C3 C4 H42' -36.2(2) no
C2 C3 C4 C5 -16.9(3) no
C2 C3 C4 C5' 20.3(3) no
C2 C3 C4 H41 -136.3(2) no
C2 C3 C4 H42 107.7(2) no
C2 C3 C4 H41' -101.2(2) no
C2 C3 C4 H42' 142.8(2) no
C3 C4 C5 C5' 95.1(4) no
C3 C4 C5 C6 31.6(4) no
C3 C4 C5 H41' -105.5(2) no
C3 C4 C5 H51 -93.3(4) no
C3 C4 C5 H52 150.4(3) no
C3 C4 C5 H51' 144.6(3) no
C3 C4 C5 H62' -11.1(6) no
C5' C4 C5 C6 -63.5(4) no
C5' C4 C5 H41' 159.5(4) no
C5' C4 C5 H51 171.6(7) no
C5' C4 C5 H52 55.3(4) no
C5' C4 C5 H51' 49.5(4) no
C5' C4 C5 H62' -106.2(7) no
H41 C4 C5 C5' -144.9(4) no
H41 C4 C5 C6 151.6(3) no
H41 C4 C5 H41' 14.50(10) no
H41 C4 C5 H51 26.6(4) no
H41 C4 C5 H52 -89.6(4) no
H41 C4 C5 H51' -95.4(3) no
H41 C4 C5 H62' 108.8(5) no
H42 C4 C5 C5' -29.4(5) no
H42 C4 C5 C6 -92.9(4) no
H42 C4 C5 H41' 130.1(3) no
H42 C4 C5 H51 142.2(3) no
H42 C4 C5 H52 26.0(4) no
H42 C4 C5 H51' 20.1(4) no
H42 C4 C5 H62' -135.6(5) no
H41' C4 C5 C5' -159.5(4) no
H41' C4 C5 C6 137.1(4) no
H41' C4 C5 H51 12.1(3) no
H41' C4 C5 H52 -104.1(4) no
H41' C4 C5 H51' -110.0(3) no
H41' C4 C5 H62' 94.3(5) no
H42' C4 C5 C5' -59.1(5) no
H42' C4 C5 C6 -122.6(4) no
H42' C4 C5 H41' 100.4(3) no
H42' C4 C5 H51 112.5(4) no
H42' C4 C5 H52 -3.8(6) no
H42' C4 C5 H51' -9.6(5) no
H42' C4 C5 H62' -165.3(4) no
C3 C4 C5' C5 -100.6(4) no
C3 C4 C5' C6 -44.0(4) no
C3 C4 C5' H42 107.3(2) no
C3 C4 C5' H52 -157.2(3) no
C3 C4 C5' H51' -166.4(3) no
C3 C4 C5' H52' 75.7(4) no
C3 C4 C5' H61 -15.0(6) no
C5 C4 C5' C6 56.6(4) no
C5 C4 C5' H42 -152.1(4) no
C5 C4 C5' H52 -56.7(4) no
C5 C4 C5' H51' -65.9(5) no
C5 C4 C5' H52' 176.3(6) no
C5 C4 C5' H61 85.6(6) no
H41 C4 C5' C5 48.5(5) no
H41 C4 C5' C6 105.0(4) no
H41 C4 C5' H42 -103.6(3) no
H41 C4 C5' H52 -8.2(5) no
H41 C4 C5' H51' -17.4(5) no
H41 C4 C5' H52' -135.2(3) no
H41 C4 C5' H61 134.1(4) no
H42 C4 C5' C5 152.1(4) no
H42 C4 C5' C6 -151.3(3) no
H42 C4 C5' H52 95.4(3) no
H42 C4 C5' H51' 86.2(3) no
H42 C4 C5' H52' -31.6(3) no
H42 C4 C5' H61 -122.3(5) no
H41' C4 C5' C5 21.2(5) no
H41' C4 C5' C6 77.7(3) no
H41' C4 C5' H42 -130.9(3) no
H41' C4 C5' H52 -35.5(4) no
H41' C4 C5' H51' -44.7(4) no
H41' C4 C5' H52' -162.6(3) no
H41' C4 C5' H61 106.8(5) no
H42' C4 C5' C5 136.9(4) no
H42' C4 C5' C6 -166.5(3) no
H42' C4 C5' H42 -15.20(10) no
H42' C4 C5' H52 80.2(3) no
H42' C4 C5' H51' 71.1(4) no
H42' C4 C5' H52' -46.8(4) no
H42' C4 C5' H61 -137.5(4) no
C3 C4 H41 H41' 97.7(2) no
C3 C4 H41 H42' -106.3(2) no
C5 C4 H41 H41' -26.5(2) no
C5 C4 H41 H42' 129.5(3) no
C5' C4 H41 H41' -52.4(3) no
C5' C4 H41 H42' 103.5(3) no
H42 C4 H41 H41' -144.3(2) no
H42 C4 H41 H42' 11.70(10) no
H41' C4 H41 H42' 156.00(10) no
H42' C4 H41 H41' -156.00(10) no
C3 C4 H42 C5' -111.2(2) no
C3 C4 H42 H42' 95.7(2) no
C5 C4 H42 C5' 16.2(3) no
C5 C4 H42 H42' -136.9(3) no
C5' C4 H42 H42' -153.1(2) no
H41 C4 H42 C5' 131.9(3) no
H41 C4 H42 H42' -21.20(10) no
H41' C4 H42 C5' 106.5(3) no
H41' C4 H42 H42' -46.6(3) no
H42' C4 H42 C5' 153.1(2) no
C3 C4 H41' C5 112.1(3) no
C3 C4 H41' H41 -93.9(2) no
C5 C4 H41' H41 154.0(2) no
C5' C4 H41' C5 -11.9(3) no
C5' C4 H41' H41 142.1(2) no
H41 C4 H41' C5 -154.0(2) no
H42 C4 H41' C5 -105.4(3) no
H42 C4 H41' H41 48.6(3) no
H42' C4 H41' C5 -129.7(3) no
H42' C4 H41' H41 24.30(10) no
C3 C4 H42' H41 104.5(2) no
C3 C4 H42' H42 -96.4(2) no
C5 C4 H42' H41 -100.3(3) no
C5 C4 H42' H42 58.8(3) no
C5' C4 H42' H41 -130.8(3) no
C5' C4 H42' H42 28.2(2) no
H41 C4 H42' H42 159.10(10) no
H42 C4 H42' H41 -159.10(10) no
H41' C4 H42' H41 -13.40(10) no
H41' C4 H42' H42 145.6(2) no
C4 C5 C5' C6 -126.2(3) no
C4 C5 C5' H42 16.1(2) no
C4 C5 C5' H52 117.0(3) no
C4 C5 C5' H51' 117.3(3) no
C4 C5 C5' H52' -62(9) no
C4 C5 C5' H61 -142.6(3) no
C6 C5 C5' C4 126.2(3) no
C6 C5 C5' H42 142.4(3) no
C6 C5 C5' H52 -116.8(3) no
C6 C5 C5' H51' -116.4(3) no
C6 C5 C5' H52' 63(9) no
C6 C5 C5' H61 -16.3(3) no
H41' C5 C5' C4 -13.3(3) no
H41' C5 C5' C6 -139.6(4) no
H41' C5 C5' H42 2.8(5) no
H41' C5 C5' H52 103.6(4) no
H41' C5 C5' H51' 104.0(4) no
H41' C5 C5' H52' -75(9) no
H41' C5 C5' H61 -155.9(3) no
H51 C5 C5' C4 -120(4) no
H51 C5 C5' C6 113(4) no
H51 C5 C5' H42 -104(4) no
H51 C5 C5' H52 -3(4) no
H51 C5 C5' H51' -3(4) no
H51 C5 C5' H52' 176(6) no
H51 C5 C5' H61 96(4) no
H52 C5 C5' C4 -117.0(3) no
H52 C5 C5' C6 116.8(3) no
H52 C5 C5' H42 -100.8(3) no
H52 C5 C5' H51' 0.40(10) no
H52 C5 C5' H52' -179(9) no
H52 C5 C5' H61 100.5(3) no
H51' C5 C5' C4 -117.3(3) no
H51' C5 C5' C6 116.4(3) no
H51' C5 C5' H42 -101.2(3) no
H51' C5 C5' H52 -0.40(10) no
H51' C5 C5' H52' 180(9) no
H51' C5 C5' H61 100.1(3) no
H62' C5 C5' C4 138.7(4) no
H62' C5 C5' C6 12.5(3) no
H62' C5 C5' H42 154.9(3) no
H62' C5 C5' H52 -104.3(4) no
H62' C5 C5' H51' -103.9(4) no
H62' C5 C5' H52' 76(9) no
H62' C5 C5' H61 -3.8(5) no
C4 C5 C6 C1 -31.1(5) no
C4 C5 C6 C5' 63.7(4) no
C4 C5 C6 H61 92.2(4) no
C4 C5 C6 H62 -151.9(3) no
C4 C5 C6 H61' 123.8(4) no
C4 C5 C6 H62' -135.3(4) no
C5' C5 C6 C1 -94.9(4) no
C5' C5 C6 H61 28.5(5) no
C5' C5 C6 H62 144.4(4) no
C5' C5 C6 H61' 60.0(5) no
C5' C5 C6 H62' 160.9(5) no
H41' C5 C6 C1 10.6(7) no
H41' C5 C6 C5' 105.5(7) no
H41' C5 C6 H61 134.0(5) no
H41' C5 C6 H62 -110.1(5) no
H41' C5 C6 H61' 165.5(4) no
H41' C5 C6 H62' -93.6(5) no
H51 C5 C6 C1 94.2(4) no
H51 C5 C6 C5' -171.0(7) no
H51 C5 C6 H61 -142.5(3) no
H51 C5 C6 H62 -26.6(5) no
H51 C5 C6 H61' -111.0(4) no
H51 C5 C6 H62' -10.0(3) no
H52 C5 C6 C1 -150.2(3) no
H52 C5 C6 C5' -55.3(4) no
H52 C5 C6 H61 -26.8(4) no
H52 C5 C6 H62 89.1(4) no
H52 C5 C6 H61' 4.7(6) no
H52 C5 C6 H62' 105.7(4) no
H51' C5 C6 C1 -144.7(3) no
H51' C5 C6 C5' -49.8(4) no
H51' C5 C6 H61 -21.3(4) no
H51' C5 C6 H62 94.6(3) no
H51' C5 C6 H61' 10.2(5) no
H51' C5 C6 H62' 111.2(3) no
H62' C5 C6 C1 104.2(3) no
H62' C5 C6 C5' -160.9(5) no
H62' C5 C6 H61 -132.5(3) no
H62' C5 C6 H62 -16.50(10) no
H62' C5 C6 H61' -100.9(3) no
C4 C5 H41' H41 -34.7(3) no
C5' C5 H41' C4 21.4(5) no
C5' C5 H41' H41 -13.3(6) no
C6 C5 H41' C4 -71.1(5) no
C6 C5 H41' H41 -105.8(5) no
H51 C5 H41' C4 -167.9(3) no
H51 C5 H41' H41 157.40(10) no
H52 C5 H41' C4 89.0(4) no
H52 C5 H41' H41 54.3(5) no
H51' C5 H41' C4 82.6(4) no
H51' C5 H41' H41 47.9(4) no
H62' C5 H41' C4 -124.1(4) no
H62' C5 H41' H41 -158.8(2) no
C4 C5 H52 C5' -64.0(4) no
C4 C5 H52 H51' -67.0(5) no
C5' C5 H52 H51' -3.0(6) no
C6 C5 H52 C5' 63.6(4) no
C6 C5 H52 H51' 60.6(5) no
H41' C5 H52 C5' -103.6(5) no
H41' C5 H52 H51' -106.6(4) no
H51 C5 H52 C5' 179.3(7) no
H51 C5 H52 H51' 176.3(2) no
H51' C5 H52 C5' 3.0(6) no
H62' C5 H52 C5' 103.4(5) no
H62' C5 H52 H51' 100.4(4) no
C4 C5 H51' C5' -62.3(4) no
C4 C5 H51' H52 114.5(5) no
C5' C5 H51' H52 176.8(6) no
C6 C5 H51' C5' 62.5(4) no
C6 C5 H51' H52 -120.7(5) no
H41' C5 H51' C5' -101.0(5) no
H41' C5 H51' H52 75.8(4) no
H51 C5 H51' C5' 179.3(7) no
H51 C5 H51' H52 -3.9(2) no
H52 C5 H51' C5' -176.8(6) no
H62' C5 H51' C5' 101.1(5) no
H62' C5 H51' H52 -82.1(4) no
C4 C5 H62' C6 73.2(5) no
C4 C5 H62' H62 109.9(5) no
C5' C5 H62' C6 -19.8(5) no
C5' C5 H62' H62 16.9(6) no
C6 C5 H62' H62 36.7(3) no
H41' C5 H62' C6 125.7(4) no
H41' C5 H62' H62 162.4(2) no
H51 C5 H62' C6 169.9(3) no
H51 C5 H62' H62 -153.40(10) no
H52 C5 H62' C6 -87.6(4) no
H52 C5 H62' H62 -51.0(5) no
H51' C5 H62' C6 -81.0(4) no
H51' C5 H62' H62 -44.4(5) no
C4 C5' C6 C1 45.8(4) no
C4 C5' C6 C5 -56.5(4) no
C4 C5' C6 H61 151.0(3) no
C4 C5' C6 H62 -105.7(4) no
C4 C5' C6 H61' 167.7(3) no
C4 C5' C6 H62' -75.9(3) no
C5 C5' C6 C1 102.2(4) no
C5 C5' C6 H61 -152.5(5) no
C5 C5' C6 H62 -49.2(6) no
C5 C5' C6 H61' -135.8(4) no
C5 C5' C6 H62' -19.4(5) no
H42 C5' C6 C1 18.1(6) no
H42 C5' C6 C5 -84.2(6) no
H42 C5' C6 H61 123.3(5) no
H42 C5' C6 H62 -133.4(4) no
H42 C5' C6 H61' 140.0(4) no
H42 C5' C6 H62' -103.6(5) no
H52 C5' C6 C1 159.0(3) no
H52 C5' C6 C5 56.8(4) no
H52 C5' C6 H61 -95.8(3) no
H52 C5' C6 H62 7.5(5) no
H52 C5' C6 H61' -79.0(4) no
H52 C5' C6 H62' 37.3(4) no
H51' C5' C6 C1 168.6(3) no
H51' C5' C6 C5 66.3(5) no
H51' C5' C6 H61 -86.2(3) no
H51' C5' C6 H62 17.1(6) no
H51' C5' C6 H61' -69.5(4) no
H51' C5' C6 H62' 46.9(4) no
H52' C5' C6 C1 -74.0(4) no
H52' C5' C6 C5 -176.3(6) no
H52' C5' C6 H61 31.2(3) no
H52' C5' C6 H62 134.5(3) no
H52' C5' C6 H61' 47.9(4) no
H52' C5' C6 H62' 164.3(3) no
H61 C5' C6 C1 -105.2(2) no
H61 C5' C6 C5 152.5(5) no
H61 C5' C6 H62 103.3(4) no
H61 C5' C6 H61' 16.70(10) no
H61 C5' C6 H62' 133.1(3) no
C4 C5' H42 H42' 35.9(2) no
C5 C5' H42 C4 -26.8(4) no
C5 C5' H42 H42' 9.1(6) no
C6 C5' H42 C4 46.7(5) no
C6 C5' H42 H42' 82.7(5) no
H52 C5' H42 C4 -94.1(3) no
H52 C5' H42 H42' -58.2(4) no
H51' C5' H42 C4 -104.6(3) no
H51' C5' H42 H42' -68.7(4) no
H52' C5' H42 C4 149.2(3) no
H52' C5' H42 H42' -174.90(10) no
H61 C5' H42 C4 112.6(6) no
H61 C5' H42 H42' 148.6(4) no
C4 C5' H52 C5 60.0(4) no
C4 C5' H52 H51' -122.1(3) no
C5 C5' H52 H51' 177.9(4) no
C6 C5' H52 C5 -60.2(4) no
C6 C5' H52 H51' 117.7(3) no
H42 C5' H52 C5 96.8(5) no
H42 C5' H52 H51' -85.3(2) no
H51' C5' H52 C5 -177.9(4) no
H52' C5' H52 C5 180.0(7) no
H52' C5' H52 H51' -2.1(4) no
H61 C5' H52 C5 -97.9(5) no
H61 C5' H52 H51' 80.0(2) no
C4 C5' H51' C5 62.6(4) no
C4 C5' H51' H52 60.6(3) no
C5 C5' H51' H52 -2.0(4) no
C6 C5' H51' C5 -63.1(4) no
C6 C5' H51' H52 -65.1(3) no
H42 C5' H51' C5 99.2(5) no
H42 C5' H51' H52 97.2(2) no
H52 C5' H51' C5 2.0(4) no
H52' C5' H51' C5 -180.0(7) no
H52' C5' H51' H52 178.0(4) no
H61 C5' H51' C5 -100.5(5) no
H61 C5' H51' H52 -102.5(2) no
C4 C5' H61 C6 -48.1(5) no
C4 C5' H61 H61' -85.3(5) no
C5 C5' H61 C6 26.5(4) no
C5 C5' H61 H61' -10.7(6) no
C6 C5' H61 H61' -37.2(3) no
H42 C5' H61 C6 -112.7(6) no
H42 C5' H61 H61' -149.9(4) no
H52 C5' H61 C6 94.0(3) no
H52 C5' H61 H61' 56.8(4) no
H51' C5' H61 C6 104.4(3) no
H51' C5' H61 H61' 67.1(4) no
H52' C5' H61 C6 -149.5(3) no
H52' C5' H61 H61' 173.30(10) no
C1 C6 H61 C5' 112.3(3) no
C1 C6 H61 H61' -96.6(2) no
C5 C6 H61 C5' -15.9(3) no
C5 C6 H61 H61' 135.2(3) no
C5' C6 H61 H61' 151.2(2) no
H62 C6 H61 C5' -131.3(3) no
H62 C6 H61 H61' 19.9(2) no
H61' C6 H61 C5' -151.2(2) no
H62' C6 H61 C5' -104.0(4) no
H62' C6 H61 H61' 47.2(3) no
C1 C6 H62 H61' 105.4(2) no
C1 C6 H62 H62' -97.7(2) no
C5 C6 H62 H61' -128.2(3) no
C5 C6 H62 H62' 28.6(2) no
C5' C6 H62 H61' -101.7(4) no
C5' C6 H62 H62' 55.1(3) no
H61 C6 H62 H61' -11.50(10) no
H61 C6 H62 H62' 145.3(2) no
H61' C6 H62 H62' 156.8(2) no
H62' C6 H62 H61' -156.8(2) no
C1 C6 H61' H61 95.5(2) no
C1 C6 H61' H62 -104.1(2) no
C5 C6 H61' H61 -60.9(3) no
C5 C6 H61' H62 99.5(4) no
C5' C6 H61' H61 -29.9(2) no
C5' C6 H61' H62 130.5(3) no
H61 C6 H61' H62 160.4(2) no
H62 C6 H61' H61 -160.4(2) no
H62' C6 H61' H61 -146.6(2) no
H62' C6 H61' H62 13.70(10) no
C1 C6 H62' C5 -114.0(3) no
C1 C6 H62' H62 94.3(2) no
C5 C6 H62' H62 -151.7(2) no
C5' C6 H62' C5 11.2(3) no
C5' C6 H62' H62 -140.6(3) no
H61 C6 H62' C5 102.4(4) no
H61 C6 H62' H62 -49.3(3) no
H62 C6 H62' C5 151.7(2) no
H61' C6 H62' C5 128.2(3) no
H61' C6 H62' H62 -23.5(2) no
N1 C8 C9 C10 -177.8(2) no
N1 C8 C9 H9 .0(10) no
C13 C8 C9 C10 1.2(3) no
C13 C8 C9 H9 179.0(10) no
N1 C8 C13 C12 177.8(2) no
N1 C8 C13 H13 -2.0(10) no
C9 C8 C13 C12 -1.1(3) no
C9 C8 C13 H13 178.0(10) no
C8 C9 C10 C11 -0.1(3) no
C8 C9 C10 H10 -173.0(10) no
H9 C9 C10 C11 -177.0(10) no
H9 C9 C10 H10 8(2) no
C9 C10 C11 O2 179.0(2) no
C9 C10 C11 C12 -1.1(3) no
H10 C10 C11 O2 -5.0(10) no
H10 C10 C11 C12 174.0(10) no
O2 C11 C12 C13 -179.0(2) no
O2 C11 C12 H12 1.0(10) no
C10 C11 C12 C13 1.1(3) no
C10 C11 C12 H12 -178.0(10) no
C11 C12 C13 C8 0.0(3) no
C11 C12 C13 H13 -178.0(10) no
H12 C12 C13 C8 180.0(10) no
H12 C12 C13 H13 1(2) no
C4 H41 H41' C5 32.5(3) no
H42' H41 H41' C4 -21.60(10) no
H42' H41 H41' C5 10.9(2) no
C4 H41 H42' H42 -23.4(2) no
H41' H41 H42' C4 26.6(2) no
H41' H41 H42' H42 3.20(10) no
C4 H42 H42' H41 19.30(10) no
C5' H42 H42' C4 -33.2(2) no
C5' H42 H42' H41 -13.9(2) no
C5 H52 H51' C5' 2.4(5) no
C5' H52 H51' C5 -2.4(5) no
C5' H61 H61' C6 35.0(3) no
C5' H61 H61' H62 16.7(2) no
C6 H61 H61' H62 -18.2(2) no
C6 H62 H61' H61 22.0(2) no
H62' H62 H61' C6 -25.6(2) no
H62' H62 H61' H61 -3.60(10) no
C6 H62 H62' C5 -34.9(3) no
H61' H62 H62' C5 -13.8(2) no
H61' H62 H62' C6 21.1(2) no
